data_7040826
loop_
_publ_author_name
'Wilke, Manuel'
'Kabelitz, Anke'
'Gorelik, Tatiana E.'
'Buzanich, Ana Guilherme'
'Reinholz, Uwe'
'Kolb, Ute'
'Rademann, Klaus'
'Emmerling, Franziska'

_publ_section_title
;
 The crystallisation of copper(ii) phenylphosphonates.
;
_journal_issue 43
_journal_name_full 'Dalton transactions (Cambridge, England : 2003)'
_journal_page_first 17453
_journal_page_last 17463
_journal_paper_doi 10.1039/c6dt02904c
_journal_volume 45
_journal_year 2016
_chemical_formula_moiety 'C6 H7 Cu O4 P'
_chemical_formula_sum 'C6 H7 Cu O4 P'
_chemical_formula_weight 237.63
_chemical_name_common 'Copper Phenylphosphonate'
_chemical_name_systematic 'Copper Phenylphosphonate'
_space_group_crystal_system monoclinic
_space_group_IT_number 14
_space_group_name_Hall '-P 2ybc'
_space_group_name_H-M_alt 'P 1 21/c 1'
_symmetry_space_group_name_Hall '-P 2ybc'
_symmetry_space_group_name_H-M 'P 1 21/c 1'
_atom_sites_solution_hydrogens mixed
_audit_creation_method SHELXL-2014/7
_audit_update_record
;
2016-10-04 deposited with the CCDC.
2016-10-06 downloaded from the CCDC.
;
_cell_angle_alpha 90
_cell_angle_beta 91.750(2)
_cell_angle_gamma 90
_cell_formula_units_Z 4
_cell_length_a 13.9871(7)
_cell_length_b 7.6637(4)
_cell_length_c 7.4534(4)
_cell_measurement_reflns_used 321
_cell_measurement_temperature 180(2)
_cell_measurement_theta_max 20
_cell_measurement_theta_min 2
_cell_volume 798.58(7)
_computing_cell_refinement 'SAINT (Bruker, 2001)'
_computing_data_collection 'SMART (Bruker, 2001)'
_computing_data_reduction SAINT
_computing_molecular_graphics 'SHELXTL (Bruker, 2001), ORTEPIII (Burnett & Johnson, 1996)'
_computing_publication_material 'SHELXTL (Sheldrick, 2008)'
_computing_structure_refinement 'SHELXL-97 (Sheldrick, 2008)'
_computing_structure_solution 'SHELXS-97 (Sheldrick, 2008)'
_diffrn_ambient_temperature 180(2)
_diffrn_measured_fraction_theta_full 0.999
_diffrn_measured_fraction_theta_max 0.999
_diffrn_measurement_device_type 'Bruker APEX CCD area-detector'
_diffrn_measurement_method \w/2\q
_diffrn_radiation_monochromator graphite
_diffrn_radiation_source 'fine-focus sealed tube'
_diffrn_radiation_type MoK\a
_diffrn_radiation_wavelength 0.71073
_diffrn_reflns_av_R_equivalents 0.1235
_diffrn_reflns_av_unetI/netI 0.0415
_diffrn_reflns_Laue_measured_fraction_full 0.999
_diffrn_reflns_Laue_measured_fraction_max 0.999
_diffrn_reflns_limit_h_max 18
_diffrn_reflns_limit_h_min -18
_diffrn_reflns_limit_k_max 9
_diffrn_reflns_limit_k_min -9
_diffrn_reflns_limit_l_max 9
_diffrn_reflns_limit_l_min -9
_diffrn_reflns_number 18199
_diffrn_reflns_point_group_measured_fraction_full 0.999
_diffrn_reflns_point_group_measured_fraction_max 0.999
_diffrn_reflns_theta_full 25.242
_diffrn_reflns_theta_max 27.499
_diffrn_reflns_theta_min 2.914
_exptl_absorpt_coefficient_mu 2.902
_exptl_absorpt_correction_T_max 0.4
_exptl_absorpt_correction_T_min 0.25
_exptl_absorpt_correction_type psi-scan
_exptl_absorpt_process_details 'SHELXTL (Bruker, 2001)'
_exptl_crystal_colour blue
_exptl_crystal_density_diffrn 1.976
_exptl_crystal_description block
_exptl_crystal_F_000 476
_exptl_crystal_size_max 0.2
_exptl_crystal_size_mid 0.1
_exptl_crystal_size_min 0.08
_refine_diff_density_max 0.838
_refine_diff_density_min -0.621
_refine_diff_density_rms 0.122
_refine_ls_extinction_coef 0.0099(15)
_refine_ls_extinction_expression Fc^*^=kFc[1+0.001xFc^2^\l^3^/sin(2\q)]^-1/4^
_refine_ls_extinction_method 'SHELXL-2014/7 (Sheldrick 2014'
_refine_ls_goodness_of_fit_ref 1.109
_refine_ls_hydrogen_treatment constr
_refine_ls_matrix_type full
_refine_ls_number_parameters 110
_refine_ls_number_reflns 1828
_refine_ls_number_restraints 3
_refine_ls_restrained_S_all 5.748
_refine_ls_R_factor_all 0.0330
_refine_ls_R_factor_gt 0.0318
_refine_ls_shift/su_max 0.000
_refine_ls_shift/su_mean 0.000
_refine_ls_structure_factor_coef Fsqd
_refine_ls_weighting_details 'w=1/[\s^2^(Fo^2^)+(0.0323P)^2^+1.3387P] where P=(Fo^2^+2Fc^2^)/3'
_refine_ls_weighting_scheme calc
_refine_ls_wR_factor_gt 0.0820
_refine_ls_wR_factor_ref 0.0829
_reflns_Friedel_coverage 0.000
_reflns_number_gt 1757
_reflns_number_total 1828
_reflns_threshold_expression 'I > 2\s(I)'
_cod_data_source_file c6dt02904c2.cif
_cod_data_source_block mws029t
_cod_depositor_comments
;
The following automatic conversions were performed:
'__computing_data_collection' tag replaced with
'_computing_data_collection' tag.

Automatic conversion script
Id: cif_correct_tags 4268 2015-11-12 08:31:59Z antanas 

 Adding full bibliography for 7040825--7040827.cif.
;
_cod_database_code 7040826
_shelx_shelxl_version_number 2014/7
_shelx_space_group_comment
;
The symmetry employed for this shelxl refinement is uniquely defined
by the following loop, which should always be used as a source of
symmetry information in preference to the above space-group names.
They are only intended as comments.
;

loop_
_space_group_symop_operation_xyz
'x, y, z'
'-x, y+1/2, -z+1/2'
'-x, -y, -z'
'x, -y-1/2, z-1/2'

loop_
_atom_site_label
_atom_site_type_symbol
_atom_site_fract_x
_atom_site_fract_y
_atom_site_fract_z
_atom_site_U_iso_or_equiv
_atom_site_adp_type
_atom_site_occupancy
_atom_site_site_symmetry_order
_atom_site_calc_flag
_atom_site_refinement_flags_posn
_atom_site_refinement_flags_adp
Cu1 Cu -0.02278(2) 0.19130(3) 0.05605(3) 0.00792(14) Uani 1 1 d . .
P1 P 0.11157(4) 0.04510(7) 0.35175(7) 0.00697(16) Uani 1 1 d . .
O1 O 0.05620(11) 0.0096(2) 0.1744(2) 0.0095(3) Uani 1 1 d . .
O2 O 0.08870(12) 0.2262(2) 0.4262(2) 0.0107(3) Uani 1 1 d . .
O3 O 0.09457(11) -0.0982(2) 0.4896(2) 0.0098(3) Uani 1 1 d D .
H1 H -0.1289 -0.0321 0.1207 0.015 Uiso 1 1 d DR U
H2 H -0.1302 0.0984 0.2754 0.015 Uiso 1 1 d DR U
O4 O -0.13719(13) 0.0783(2) 0.1585(2) 0.0144(4) Uani 1 1 d . .
C1 C 0.23774(16) 0.0381(3) 0.3096(3) 0.0118(4) Uani 1 1 d . .
C2 C 0.27731(19) 0.1492(4) 0.1844(4) 0.0223(6) Uani 1 1 d . .
H3 H 0.2386 0.2309 0.1251 0.027 Uiso 1 1 calc R U
C3 C 0.3738(2) 0.1400(5) 0.1468(4) 0.0308(7) Uani 1 1 d . .
H4 H 0.3993 0.2151 0.0627 0.037 Uiso 1 1 calc R U
C4 C 0.4322(2) 0.0188(5) 0.2343(5) 0.0320(7) Uani 1 1 d . .
H5 H 0.4967 0.0112 0.2083 0.038 Uiso 1 1 calc R U
C5 C 0.3935(2) -0.0908(5) 0.3610(5) 0.0387(8) Uani 1 1 d . .
H6 H 0.4327 -0.1703 0.4223 0.046 Uiso 1 1 calc R U
C6 C 0.2968(2) -0.0831(4) 0.3971(5) 0.0295(7) Uani 1 1 d . .
H7 H 0.2714 -0.1592 0.4803 0.035 Uiso 1 1 calc R U

loop_
_atom_site_aniso_label
_atom_site_aniso_U_11
_atom_site_aniso_U_22
_atom_site_aniso_U_33
_atom_site_aniso_U_23
_atom_site_aniso_U_13
_atom_site_aniso_U_12
Cu1 0.00869(18) 0.00660(19) 0.00875(18) 0.00096(9) 0.00481(11) 0.00020(8)
P1 0.0067(3) 0.0065(3) 0.0080(3) 0.00020(19) 0.00410(19) 0.00044(18)
O1 0.0121(7) 0.0078(7) 0.0088(7) 0.0000(6) 0.0033(6) 0.0006(6)
O2 0.0101(8) 0.0077(7) 0.0147(8) -0.0020(6) 0.0064(6) 0.0002(6)
O3 0.0111(8) 0.0085(7) 0.0101(7) 0.0024(6) 0.0026(6) -0.0008(6)
O4 0.0162(8) 0.0144(8) 0.0130(8) -0.0010(6) 0.0071(6) -0.0011(7)
C1 0.0091(10) 0.0131(11) 0.0135(10) -0.0025(8) 0.0048(8) 0.0008(8)
C2 0.0122(11) 0.0339(15) 0.0211(12) 0.0118(12) 0.0038(9) -0.0027(11)
C3 0.0152(13) 0.050(2) 0.0272(14) 0.0112(14) 0.0092(11) -0.0060(13)
C4 0.0100(12) 0.0449(18) 0.0417(17) -0.0005(15) 0.0110(11) 0.0022(12)
C5 0.0160(14) 0.0374(18) 0.063(2) 0.0168(17) 0.0104(14) 0.0118(13)
C6 0.0168(13) 0.0271(15) 0.0454(17) 0.0180(13) 0.0109(12) 0.0065(11)

loop_
_atom_type_symbol
_atom_type_description
_atom_type_scat_dispersion_real
_atom_type_scat_dispersion_imag
_atom_type_scat_source
C C 0.0033 0.0016 'International Tables Vol C Tables 4.2.6.8 and 6.1.1.4'
H H 0.0000 0.0000 'International Tables Vol C Tables 4.2.6.8 and 6.1.1.4'
Cu Cu 0.3201 1.2651 'International Tables Vol C Tables 4.2.6.8 and 6.1.1.4'
O O 0.0106 0.0060 'International Tables Vol C Tables 4.2.6.8 and 6.1.1.4'
P P 0.1023 0.0942 'International Tables Vol C Tables 4.2.6.8 and 6.1.1.4'

loop_
_geom_angle_atom_site_label_1
_geom_angle_atom_site_label_2
_geom_angle_atom_site_label_3
_geom_angle
_geom_angle_site_symmetry_1
_geom_angle_site_symmetry_3
O3 Cu1 O2 93.50(7) 2 4_565
O3 Cu1 O1 162.59(7) 2 .
O2 Cu1 O1 90.31(7) 4_565 .
O3 Cu1 O4 90.64(7) 2 .
O2 Cu1 O4 170.97(7) 4_565 .
O1 Cu1 O4 88.11(7) . .
O3 Cu1 O1 109.25(6) 2 3
O2 Cu1 O1 89.65(6) 4_565 3
O1 Cu1 O1 87.74(6) . 3
O4 Cu1 O1 81.41(6) . 3
O3 P1 O2 111.67(9) . .
O3 P1 O1 111.50(9) . .
O2 P1 O1 111.53(9) . .
O3 P1 C1 105.61(10) . .
O2 P1 C1 107.85(10) . .
O1 P1 C1 108.38(10) . .
P1 O1 Cu1 121.43(9) . .
P1 O1 Cu1 146.25(10) . 3
Cu1 O1 Cu1 92.26(6) . 3
P1 O2 Cu1 130.35(10) . 4_566
P1 O3 Cu1 125.09(9) . 2_545
Cu1 O4 H1 100.1 . .
Cu1 O4 H2 103.6 . .
H1 O4 H2 117.3 . .
C2 C1 C6 118.7(2) . .
C2 C1 P1 120.70(19) . .
C6 C1 P1 120.56(19) . .
C3 C2 C1 120.9(3) . .
C3 C2 H3 119.6 . .
C1 C2 H3 119.6 . .
C4 C3 C2 120.1(3) . .
C4 C3 H4 120.0 . .
C2 C3 H4 120.0 . .
C5 C4 C3 119.4(3) . .
C5 C4 H5 120.3 . .
C3 C4 H5 120.3 . .
C4 C5 C6 120.6(3) . .
C4 C5 H6 119.7 . .
C6 C5 H6 119.7 . .
C5 C6 C1 120.4(3) . .
C5 C6 H7 119.8 . .
C1 C6 H7 119.8 . .

loop_
_geom_bond_atom_site_label_1
_geom_bond_atom_site_label_2
_geom_bond_distance
_geom_bond_site_symmetry_2
Cu1 O3 1.9248(16) 2
Cu1 O2 1.9644(16) 4_565
Cu1 O1 1.9694(16) .
Cu1 O4 1.9922(17) .
Cu1 O1 2.3432(15) 3
P1 O3 1.5276(16) .
P1 O2 1.5324(17) .
P1 O1 1.5357(16) .
P1 C1 1.803(2) .
O1 Cu1 2.3432(15) 3
O2 Cu1 1.9644(16) 4_566
O3 Cu1 1.9247(16) 2_545
O4 H1 0.9000 .
O4 H2 0.8876 .
C1 C2 1.391(3) .
C1 C6 1.392(4) .
C2 C3 1.389(4) .
C2 H3 0.9300 .
C3 C4 1.386(5) .
C3 H4 0.9300 .
C4 C5 1.386(5) .
C4 H5 0.9300 .
C5 C6 1.389(4) .
C5 H6 0.9300 .
C6 H7 0.9300 .

loop_
_geom_torsion_atom_site_label_1
_geom_torsion_atom_site_label_2
_geom_torsion_atom_site_label_3
_geom_torsion_atom_site_label_4
_geom_torsion
_geom_torsion_site_symmetry_4
O3 P1 O1 Cu1 131.11(10) .
O2 P1 O1 Cu1 5.51(14) .
C1 P1 O1 Cu1 -113.06(12) .
O3 P1 O1 Cu1 -52.32(19) 3
O2 P1 O1 Cu1 -177.92(15) 3
C1 P1 O1 Cu1 63.50(19) 3
O3 P1 O2 Cu1 -47.20(16) 4_566
O1 P1 O2 Cu1 78.30(15) 4_566
C1 P1 O2 Cu1 -162.81(13) 4_566
O2 P1 O3 Cu1 130.83(11) 2_545
O1 P1 O3 Cu1 5.31(14) 2_545
C1 P1 O3 Cu1 -112.20(12) 2_545
O3 P1 C1 C2 177.9(2) .
O2 P1 C1 C2 -62.6(2) .
O1 P1 C1 C2 58.3(2) .
O3 P1 C1 C6 0.2(3) .
O2 P1 C1 C6 119.7(2) .
O1 P1 C1 C6 -119.4(2) .
C6 C1 C2 C3 0.1(4) .
P1 C1 C2 C3 -177.7(2) .
C1 C2 C3 C4 0.0(5) .
C2 C3 C4 C5 -0.8(5) .
C3 C4 C5 C6 1.6(6) .
C4 C5 C6 C1 -1.5(6) .
C2 C1 C6 C5 0.7(5) .
P1 C1 C6 C5 178.4(3) .
